data_4131164
loop_
_publ_author_name
'Aghabali, Amineh'
'Jun, Sharon'
'Olmstead, Marilyn M.'
'Balch, Alan L.'

_publ_section_title
;
 Silver(I)-Mediated Modification, Dimerization, and Polymerization of an
 Open-Cage Fullerene.
;
_journal_issue 50
_journal_name_full 'Journal of the American Chemical Society'
_journal_page_first 16459
_journal_page_last 16465
_journal_paper_doi 10.1021/jacs.6b10394
_journal_volume 138
_journal_year 2016
_chemical_formula_moiety 'C80 H14 N2 O2, 2.5(C6 H6)'
_chemical_formula_sum 'C95 H29 N2 O2'
_chemical_formula_weight 1230.20
_space_group_crystal_system triclinic
_space_group_IT_number 2
_space_group_name_Hall '-P 1'
_space_group_name_H-M_alt 'P -1'
_atom_sites_solution_hydrogens geom
_atom_sites_solution_primary direct
_atom_sites_solution_secondary fmap
_audit_creation_method SHELXL-2014/7
_cell_angle_alpha 82.685(3)
_cell_angle_beta 85.938(3)
_cell_angle_gamma 76.786(3)
_cell_formula_units_Z 2
_cell_length_a 10.0211(5)
_cell_length_b 16.2229(9)
_cell_length_c 16.7816(8)
_cell_measurement_reflns_used 5561
_cell_measurement_temperature 90(2)
_cell_measurement_theta_max 71.93
_cell_measurement_theta_min 5.16
_cell_volume 2631.9(2)
_computing_cell_refinement 'SAINT (Bruker, 2013)'
_computing_data_collection 'Apex2 (Bruker, 2014)'
_computing_data_reduction 'SAINT (Bruker, 2013)'
_computing_publication_material 'SHELXL-2014 (Sheldrick, 2014)'
_computing_structure_refinement 'SHELXL-2014/7 (Sheldrick, 2014)'
_computing_structure_solution 'SHELXT (Sheldrick, 2014)'
_diffrn_ambient_temperature 90(2)
_diffrn_detector_area_resol_mean 8.3
_diffrn_measured_fraction_theta_full 0.948
_diffrn_measured_fraction_theta_max 0.948
_diffrn_measurement_device_type 'Bruker Apex DUO'
_diffrn_measurement_method \w
_diffrn_radiation_type CuK\a
_diffrn_radiation_wavelength 1.54178
_diffrn_reflns_av_R_equivalents 0.0504
_diffrn_reflns_av_unetI/netI 0.0698
_diffrn_reflns_Laue_measured_fraction_full 0.948
_diffrn_reflns_Laue_measured_fraction_max 0.948
_diffrn_reflns_limit_h_max 11
_diffrn_reflns_limit_h_min -11
_diffrn_reflns_limit_k_max 16
_diffrn_reflns_limit_k_min -18
_diffrn_reflns_limit_l_max 19
_diffrn_reflns_limit_l_min -19
_diffrn_reflns_number 17249
_diffrn_reflns_point_group_measured_fraction_full 0.948
_diffrn_reflns_point_group_measured_fraction_max 0.948
_diffrn_reflns_theta_full 63.685
_diffrn_reflns_theta_max 63.684
_diffrn_reflns_theta_min 2.816
_diffrn_source 'fine-focus sealed tube'
_exptl_absorpt_coefficient_mu 0.723
_exptl_absorpt_correction_T_max 0.7536
_exptl_absorpt_correction_T_min 0.5943
_exptl_absorpt_correction_type multi-scan
_exptl_absorpt_process_details 'SADABS (Sheldrick, 2014)'
_exptl_crystal_colour brown
_exptl_crystal_density_diffrn 1.552
_exptl_crystal_description plate
_exptl_crystal_F_000 1258
_exptl_crystal_size_max 0.309
_exptl_crystal_size_mid 0.137
_exptl_crystal_size_min 0.044
_refine_diff_density_max 0.309
_refine_diff_density_min -0.265
_refine_diff_density_rms 0.059
_refine_ls_extinction_method none
_refine_ls_goodness_of_fit_ref 1.025
_refine_ls_hydrogen_treatment constr
_refine_ls_matrix_type full
_refine_ls_number_parameters 923
_refine_ls_number_reflns 8225
_refine_ls_number_restraints 0
_refine_ls_restrained_S_all 1.025
_refine_ls_R_factor_all 0.0893
_refine_ls_R_factor_gt 0.0624
_refine_ls_shift/su_max 0.000
_refine_ls_shift/su_mean 0.000
_refine_ls_structure_factor_coef Fsqd
_refine_ls_weighting_details 'w=1/[\s^2^(Fo^2^)+(0.1013P)^2^+0.6747P] where P=(Fo^2^+2Fc^2^)/3'
_refine_ls_weighting_scheme calc
_refine_ls_wR_factor_gt 0.1601
_refine_ls_wR_factor_ref 0.1781
_reflns_Friedel_coverage 0.000
_reflns_number_gt 5831
_reflns_number_total 8225
_reflns_threshold_expression 'I > 2\s(I)'
_cod_data_source_file ja6b10394_si_002.cif
_cod_data_source_block aa104
_cod_database_code 4131164
_shelx_shelxl_version_number 2014/7
_shelx_space_group_comment
;
The symmetry employed for this shelxl refinement is uniquely defined
by the following loop, which should always be used as a source of
symmetry information in preference to the above space-group names.
They are only intended as comments.
;
_shelx_estimated_absorpt_t_min 0.807
_shelx_estimated_absorpt_t_max 0.969

loop_
_space_group_symop_operation_xyz
'x, y, z'
'-x, -y, -z'

loop_
_atom_site_label
_atom_site_type_symbol
_atom_site_fract_x
_atom_site_fract_y
_atom_site_fract_z
_atom_site_U_iso_or_equiv
_atom_site_adp_type
_atom_site_occupancy
_atom_site_site_symmetry_order
_atom_site_calc_flag
_atom_site_refinement_flags_posn
_atom_site_refinement_flags_adp
_atom_site_refinement_flags_occupancy
_atom_site_disorder_assembly
_atom_site_disorder_group
N1 N 0.5849(3) 0.79217(18) 0.62147(15) 0.0340(6) Uani 1 1 d . . . . .
N2 N 0.9042(3) 0.8212(2) 0.68474(16) 0.0396(7) Uani 1 1 d . . . . .
O1 O 0.8316(2) 0.73304(16) 0.53258(13) 0.0411(6) Uani 1 1 d . . . . .
O2 O 0.5896(2) 0.67630(16) 0.51191(13) 0.0393(6) Uani 1 1 d . . . . .
C1 C 0.4553(3) 0.6127(2) 0.69558(17) 0.0298(7) Uani 1 1 d . . . . .
C2 C 0.5840(3) 0.6806(2) 0.76796(17) 0.0302(7) Uani 1 1 d . . . . .
C3 C 0.7043(3) 0.7037(2) 0.73936(17) 0.0311(7) Uani 1 1 d . . . . .
C4 C 0.8169(3) 0.7057(2) 0.60263(17) 0.0351(7) Uani 1 1 d . . . . .
C5 C 0.9023(3) 0.6250(2) 0.63742(17) 0.0335(7) Uani 1 1 d . . . . .
C6 C 0.9392(3) 0.5491(2) 0.60091(17) 0.0335(7) Uani 1 1 d . . . . .
C7 C 0.8489(3) 0.5059(2) 0.55759(17) 0.0365(8) Uani 1 1 d . . . . .
C8 C 0.7084(3) 0.5283(2) 0.54917(16) 0.0337(7) Uani 1 1 d . . . . .
C9 C 0.5995(3) 0.6110(2) 0.55606(17) 0.0332(7) Uani 1 1 d . . . . .
C10 C 0.4998(3) 0.5825(2) 0.62246(18) 0.0322(7) Uani 1 1 d . . . . .
C11 C 0.5088(3) 0.4954(2) 0.61327(17) 0.0329(7) Uani 1 1 d . . . . .
C12 C 0.4596(3) 0.4404(2) 0.67180(18) 0.0335(7) Uani 1 1 d . . . . .
C13 C 0.4255(3) 0.4694(2) 0.74984(18) 0.0320(7) Uani 1 1 d . . . . .
C14 C 0.4390(3) 0.5499(2) 0.76355(18) 0.0310(7) Uani 1 1 d . . . . .
C15 C 0.4956(3) 0.5578(2) 0.84028(17) 0.0307(7) Uani 1 1 d . . . . .
C16 C 0.5812(3) 0.6194(2) 0.83800(16) 0.0302(7) Uani 1 1 d . . . . .
C17 C 0.6952(3) 0.6006(2) 0.88596(16) 0.0325(7) Uani 1 1 d . . . . .
C18 C 0.8243(3) 0.6188(2) 0.85257(17) 0.0329(7) Uani 1 1 d . . . . .
C19 C 0.8308(3) 0.6587(2) 0.77446(18) 0.0313(7) Uani 1 1 d . . . . .
C20 C 0.9411(3) 0.6209(2) 0.72036(18) 0.0339(7) Uani 1 1 d . . . . .
C21 C 1.0435(3) 0.5541(2) 0.75150(18) 0.0326(7) Uani 1 1 d . . . . .
C22 C 1.1022(3) 0.4834(2) 0.70645(19) 0.0370(8) Uani 1 1 d . . . . .
C23 C 1.0451(3) 0.4810(2) 0.63423(18) 0.0373(8) Uani 1 1 d . . . . .
C24 C 1.0328(3) 0.4002(2) 0.61233(18) 0.0357(7) Uani 1 1 d . . . . .
C25 C 0.9124(3) 0.4155(2) 0.56693(17) 0.0367(8) Uani 1 1 d . . . . .
C26 C 0.8377(4) 0.3530(2) 0.57269(17) 0.0365(8) Uani 1 1 d . . . . .
C27 C 0.6891(3) 0.3776(2) 0.57351(17) 0.0361(8) Uani 1 1 d . . . . .
C28 C 0.6306(3) 0.4627(2) 0.56387(17) 0.0354(8) Uani 1 1 d . . . . .
C29 C 0.6341(3) 0.3191(2) 0.63195(17) 0.0329(7) Uani 1 1 d . . . . .
C30 C 0.5203(3) 0.3510(2) 0.68088(18) 0.0349(7) Uani 1 1 d . . . . .
C31 C 0.5184(3) 0.3211(2) 0.76617(19) 0.0347(7) Uani 1 1 d . . . . .
C32 C 0.4585(3) 0.3958(2) 0.80830(19) 0.0330(7) Uani 1 1 d . . . . .
C33 C 0.5061(3) 0.4032(2) 0.88111(18) 0.0352(7) Uani 1 1 d . . . . .
C34 C 0.5247(3) 0.4849(2) 0.89730(18) 0.0344(7) Uani 1 1 d . . . . .
C35 C 0.6410(3) 0.4689(2) 0.94763(16) 0.0331(7) Uani 1 1 d . . . . .
C36 C 0.7257(3) 0.5247(2) 0.94184(16) 0.0332(7) Uani 1 1 d . . . . .
C37 C 0.8739(3) 0.4933(2) 0.94240(17) 0.0354(8) Uani 1 1 d . . . . .
C38 C 0.9322(3) 0.5508(2) 0.88544(17) 0.0330(7) Uani 1 1 d . . . . .
C39 C 1.0440(3) 0.5196(2) 0.83580(18) 0.0342(7) Uani 1 1 d . . . . .
C40 C 1.1028(3) 0.4294(2) 0.84222(18) 0.0343(7) Uani 1 1 d . . . . .
C41 C 1.1413(3) 0.4059(2) 0.76154(18) 0.0342(7) Uani 1 1 d . . . . .
C42 C 1.1261(3) 0.3283(2) 0.74160(19) 0.0362(8) Uani 1 1 d . . . . .
C43 C 1.0738(3) 0.3245(2) 0.66353(18) 0.0364(8) Uani 1 1 d . . . . .
C44 C 0.9906(3) 0.2625(2) 0.67281(18) 0.0362(8) Uani 1 1 d . . . . .
C45 C 0.8749(3) 0.2761(2) 0.62843(18) 0.0353(7) Uani 1 1 d . . . . .
C46 C 0.7488(3) 0.2566(2) 0.66537(19) 0.0350(7) Uani 1 1 d . . . . .
C47 C 0.7445(3) 0.2253(2) 0.74828(19) 0.0359(7) Uani 1 1 d . . . . .
C48 C 0.6256(3) 0.2598(2) 0.79853(19) 0.0358(7) Uani 1 1 d . . . . .
C49 C 0.6756(3) 0.2670(2) 0.87635(18) 0.0368(8) Uani 1 1 d . . . . .
C50 C 0.6145(3) 0.3366(2) 0.91727(18) 0.0361(7) Uani 1 1 d . . . . .
C51 C 0.6979(3) 0.3779(2) 0.95888(17) 0.0351(7) Uani 1 1 d . . . . .
C52 C 0.8387(4) 0.3477(2) 0.95856(17) 0.0346(7) Uani 1 1 d . . . . .
C53 C 0.9293(4) 0.4075(2) 0.94939(17) 0.0371(8) Uani 1 1 d . . . . .
C54 C 1.0473(3) 0.3739(2) 0.89847(17) 0.0357(8) Uani 1 1 d . . . . .
C55 C 1.0308(3) 0.2934(2) 0.87672(19) 0.0370(8) Uani 1 1 d . . . . .
C56 C 1.0705(3) 0.2708(2) 0.79957(19) 0.0355(7) Uani 1 1 d . . . . .
C57 C 0.9868(3) 0.2293(2) 0.75783(19) 0.0362(8) Uani 1 1 d . . . . .
C58 C 0.8653(4) 0.2126(2) 0.79428(19) 0.0370(8) Uani 1 1 d . . . . .
C59 C 0.8231(3) 0.2370(2) 0.87412(18) 0.0349(7) Uani 1 1 d . . . . .
C60 C 0.9027(3) 0.2764(2) 0.91418(17) 0.0346(7) Uani 1 1 d . . . . .
C61 C 0.4593(3) 0.7021(2) 0.71734(17) 0.0319(7) Uani 1 1 d . . . . .
C62 C 0.4743(3) 0.7670(2) 0.64376(17) 0.0340(7) Uani 1 1 d . . . . .
C63 C 0.7111(3) 0.7600(2) 0.66121(18) 0.0343(7) Uani 1 1 d . . . . .
C64 C 0.3352(3) 0.7409(2) 0.77166(18) 0.0333(7) Uani 1 1 d . . . . .
C65 C 0.3473(4) 0.8084(2) 0.8120(2) 0.0398(8) Uani 1 1 d . . . . .
H65 H 0.4269 0.8313 0.8024 0.048 Uiso 1 1 calc R U . . .
C66 C 0.2450(4) 0.8427(2) 0.8661(2) 0.0418(8) Uani 1 1 d . . . . .
H66 H 0.2544 0.8891 0.8928 0.050 Uiso 1 1 calc R U . . .
C67 C 0.1292(3) 0.8095(2) 0.88104(19) 0.0393(8) Uani 1 1 d . . . . .
H67 H 0.0594 0.8326 0.9184 0.047 Uiso 1 1 calc R U . . .
C68 C 0.1156(3) 0.7429(2) 0.84167(19) 0.0373(8) Uani 1 1 d . . . . .
H68 H 0.0359 0.7201 0.8518 0.045 Uiso 1 1 calc R U . . .
C69 C 0.2180(3) 0.7085(2) 0.78692(18) 0.0351(7) Uani 1 1 d . . . . .
H69 H 0.2075 0.6625 0.7599 0.042 Uiso 1 1 calc R U . . .
C70 C 0.3528(3) 0.8062(2) 0.59403(18) 0.0383(8) Uani 1 1 d . . . . .
C71 C 0.3503(4) 0.8852(3) 0.5489(2) 0.0457(9) Uani 1 1 d . . . . .
H71 H 0.4241 0.9125 0.5509 0.055 Uiso 1 1 calc R U . . .
C72 C 0.2408(4) 0.9236(3) 0.5013(2) 0.0519(10) Uani 1 1 d . . . . .
H72 H 0.2390 0.9778 0.4717 0.062 Uiso 1 1 calc R U . . .
C73 C 0.1340(4) 0.8836(3) 0.4966(2) 0.0466(9) Uani 1 1 d . . . . .
H73 H 0.0597 0.9098 0.4632 0.056 Uiso 1 1 calc R U . . .
C74 C 0.1360(3) 0.8065(2) 0.54010(19) 0.0408(8) Uani 1 1 d . . . . .
H74 H 0.0625 0.7792 0.5370 0.049 Uiso 1 1 calc R U . . .
C75 C 0.2441(3) 0.7674(2) 0.58887(18) 0.0385(8) Uani 1 1 d . . . . .
H75 H 0.2438 0.7137 0.6189 0.046 Uiso 1 1 calc R U . . .
C76 C 0.7687(4) 0.8369(2) 0.67561(18) 0.0365(7) Uani 1 1 d . . . . .
C77 C 0.6835(4) 0.9170(2) 0.6799(2) 0.0416(8) Uani 1 1 d . . . . .
H77 H 0.5879 0.9261 0.6726 0.050 Uiso 1 1 calc R U . . .
C78 C 0.7406(4) 0.9834(3) 0.6949(2) 0.0452(9) Uani 1 1 d . . . . .
H78 H 0.6848 1.0387 0.6986 0.054 Uiso 1 1 calc R U . . .
C79 C 0.8813(4) 0.9675(3) 0.7044(2) 0.0462(9) Uani 1 1 d . . . . .
H79 H 0.9235 1.0116 0.7146 0.055 Uiso 1 1 calc R U . . .
C80 C 0.9580(4) 0.8862(2) 0.69872(19) 0.0388(8) Uani 1 1 d . . . . .
H80 H 1.0541 0.8757 0.7050 0.047 Uiso 1 1 calc R U . . .
C81 C 0.7214(4) 0.8407(3) 0.8962(2) 0.0503(10) Uani 1 1 d . . . . .
H81 H 0.7858 0.8344 0.8518 0.060 Uiso 1 1 calc R U . . .
C82 C 0.7433(4) 0.7850(3) 0.9647(2) 0.0502(9) Uani 1 1 d . . . . .
H82 H 0.8228 0.7399 0.9678 0.060 Uiso 1 1 calc R U . . .
C83 C 0.6499(4) 0.7943(3) 1.0296(3) 0.0544(10) Uani 1 1 d . . . . .
H83 H 0.6655 0.7559 1.0774 0.065 Uiso 1 1 calc R U . . .
C84 C 0.5350(4) 0.8589(3) 1.0245(2) 0.0553(10) Uani 1 1 d . . . . .
H84 H 0.4710 0.8654 1.0691 0.066 Uiso 1 1 calc R U . . .
C85 C 0.5115(4) 0.9145(3) 0.9556(2) 0.0520(10) Uani 1 1 d . . . . .
H85 H 0.4308 0.9587 0.9520 0.062 Uiso 1 1 calc R U . . .
C86 C 0.6064(4) 0.9058(3) 0.8913(2) 0.0504(9) Uani 1 1 d . . . . .
H86 H 0.5919 0.9449 0.8439 0.060 Uiso 1 1 calc R U . . .
C93 C 0.8819(4) -0.0305(3) 1.0053(3) 0.0536(10) Uani 1 1 d . . . . .
H93 H 0.8002 -0.0514 1.0091 0.064 Uiso 1 1 calc R U . . .
C94 C 0.9181(5) 0.0133(3) 0.9352(2) 0.0565(11) Uani 1 1 d . . . . .
H94 H 0.8621 0.0224 0.8901 0.068 Uiso 1 1 calc R U . . .
C95 C 1.0364(4) 0.0445(3) 0.9298(2) 0.0540(10) Uani 1 1 d . . . . .
H95 H 1.0611 0.0754 0.8812 0.065 Uiso 1 1 calc R U . . .
C91A C 0.7585(8) 0.9619(5) 0.2821(7) 0.046(3) Uani 0.57(2) 1 d G . P A 1
H91A H 0.8131 1.0018 0.2635 0.055 Uiso 0.57(2) 1 calc R U P A 1
C90A C 0.6761(7) 0.9389(6) 0.2294(3) 0.039(3) Uani 0.57(2) 1 d G . P A 1
H90A H 0.6744 0.9631 0.1748 0.047 Uiso 0.57(2) 1 calc R U P A 1
C89A C 0.5962(7) 0.8805(6) 0.2566(6) 0.049(3) Uani 0.57(2) 1 d G . P A 1
H89A H 0.5399 0.8648 0.2206 0.059 Uiso 0.57(2) 1 calc R U P A 1
C88A C 0.5987(11) 0.8451(4) 0.3366(7) 0.051(3) Uani 0.57(2) 1 d G . P A 1
H88A H 0.5441 0.8052 0.3552 0.062 Uiso 0.57(2) 1 calc R U P A 1
C87A C 0.6811(12) 0.8681(7) 0.3893(3) 0.054(4) Uani 0.57(2) 1 d G . P A 1
H87A H 0.6828 0.8439 0.4439 0.064 Uiso 0.57(2) 1 calc R U P A 1
C92A C 0.7610(9) 0.9265(8) 0.3621(6) 0.051(4) Uani 0.57(2) 1 d G . P A 1
H92A H 0.8173 0.9422 0.3981 0.061 Uiso 0.57(2) 1 calc R U P A 1
C91B C 0.739(2) 0.9590(8) 0.2580(8) 0.068(7) Uani 0.43(2) 1 d G . P A 2
H91B H 0.7725 0.9966 0.2177 0.082 Uiso 0.43(2) 1 calc R U P A 2
C90B C 0.653(2) 0.9090(11) 0.2378(7) 0.079(8) Uani 0.43(2) 1 d G . P A 2
H90B H 0.6287 0.9126 0.1837 0.094 Uiso 0.43(2) 1 calc R U P A 2
C89B C 0.6041(12) 0.8540(9) 0.2969(13) 0.070(7) Uani 0.43(2) 1 d G . P A 2
H89B H 0.5457 0.8198 0.2831 0.084 Uiso 0.43(2) 1 calc R U P A 2
C88B C 0.6402(11) 0.8488(6) 0.3761(10) 0.054(5) Uani 0.43(2) 1 d G . P A 2
H88B H 0.6065 0.8112 0.4165 0.065 Uiso 0.43(2) 1 calc R U P A 2
C87B C 0.7256(11) 0.8987(9) 0.3963(5) 0.050(4) Uani 0.43(2) 1 d G . P A 2
H87B H 0.7503 0.8952 0.4505 0.060 Uiso 0.43(2) 1 calc R U P A 2
C92B C 0.7749(13) 0.9538(8) 0.3373(11) 0.065(5) Uani 0.43(2) 1 d G . P A 2
H92B H 0.8333 0.9880 0.3510 0.078 Uiso 0.43(2) 1 calc R U P A 2

loop_
_atom_site_aniso_label
_atom_site_aniso_U_11
_atom_site_aniso_U_22
_atom_site_aniso_U_33
_atom_site_aniso_U_23
_atom_site_aniso_U_13
_atom_site_aniso_U_12
N1 0.0280(14) 0.0474(17) 0.0256(12) -0.0030(11) 0.0031(11) -0.0081(12)
N2 0.0341(16) 0.0533(19) 0.0338(14) -0.0039(13) -0.0006(12) -0.0157(13)
O1 0.0373(13) 0.0569(16) 0.0281(12) -0.0020(10) 0.0050(10) -0.0121(11)
O2 0.0391(13) 0.0528(16) 0.0246(11) -0.0022(10) -0.0046(9) -0.0079(11)
C1 0.0178(14) 0.046(2) 0.0244(14) -0.0016(13) 0.0008(11) -0.0058(12)
C2 0.0286(16) 0.0415(19) 0.0206(14) -0.0076(12) 0.0034(12) -0.0071(13)
C3 0.0286(16) 0.0408(19) 0.0262(15) -0.0072(13) 0.0017(12) -0.0114(13)
C4 0.0327(18) 0.051(2) 0.0221(15) -0.0062(14) 0.0033(13) -0.0107(15)
C5 0.0229(15) 0.054(2) 0.0235(14) -0.0013(13) 0.0067(12) -0.0121(14)
C6 0.0288(16) 0.047(2) 0.0217(14) 0.0009(13) 0.0097(12) -0.0080(14)
C7 0.0367(18) 0.056(2) 0.0139(13) -0.0035(13) 0.0091(12) -0.0073(15)
C8 0.0395(19) 0.050(2) 0.0127(12) -0.0047(12) 0.0004(12) -0.0119(15)
C9 0.0332(17) 0.046(2) 0.0222(14) -0.0042(14) -0.0038(12) -0.0111(14)
C10 0.0221(15) 0.049(2) 0.0259(15) -0.0023(13) -0.0038(12) -0.0086(13)
C11 0.0202(15) 0.055(2) 0.0225(14) -0.0042(13) -0.0065(12) -0.0035(13)
C12 0.0240(16) 0.050(2) 0.0284(15) -0.0074(14) -0.0047(13) -0.0099(14)
C13 0.0185(15) 0.050(2) 0.0284(15) -0.0053(14) 0.0001(12) -0.0093(13)
C14 0.0176(14) 0.045(2) 0.0277(15) -0.0044(13) 0.0061(12) -0.0039(12)
C15 0.0238(15) 0.0415(19) 0.0231(14) -0.0023(13) 0.0059(12) -0.0026(13)
C16 0.0286(16) 0.0410(19) 0.0178(13) -0.0052(12) 0.0055(12) -0.0018(13)
C17 0.0291(17) 0.051(2) 0.0189(14) -0.0113(13) 0.0012(12) -0.0076(14)
C18 0.0311(17) 0.045(2) 0.0238(14) -0.0082(13) -0.0035(12) -0.0083(14)
C19 0.0268(16) 0.0417(19) 0.0272(15) -0.0032(13) -0.0034(12) -0.0108(13)
C20 0.0314(17) 0.045(2) 0.0291(15) -0.0012(13) 0.0011(13) -0.0181(14)
C21 0.0263(16) 0.045(2) 0.0282(15) -0.0032(13) 0.0014(12) -0.0137(14)
C22 0.0217(16) 0.055(2) 0.0357(17) -0.0024(15) 0.0043(13) -0.0140(14)
C23 0.0281(17) 0.056(2) 0.0255(15) -0.0021(14) 0.0119(13) -0.0097(14)
C24 0.0312(17) 0.047(2) 0.0264(15) -0.0068(14) 0.0137(13) -0.0074(14)
C25 0.0361(18) 0.054(2) 0.0162(13) -0.0073(13) 0.0095(12) -0.0031(15)
C26 0.0393(19) 0.048(2) 0.0198(14) -0.0103(13) 0.0022(13) -0.0024(15)
C27 0.0396(19) 0.051(2) 0.0199(14) -0.0105(13) -0.0034(13) -0.0107(15)
C28 0.0330(18) 0.053(2) 0.0192(14) -0.0062(13) -0.0059(12) -0.0045(15)
C29 0.0336(17) 0.042(2) 0.0257(14) -0.0102(13) -0.0023(13) -0.0108(14)
C30 0.0278(17) 0.052(2) 0.0300(15) -0.0121(14) -0.0022(13) -0.0143(14)
C31 0.0271(16) 0.047(2) 0.0325(16) -0.0062(14) 0.0015(13) -0.0136(14)
C32 0.0222(15) 0.043(2) 0.0350(16) -0.0032(14) 0.0009(13) -0.0119(13)
C33 0.0262(16) 0.053(2) 0.0250(15) -0.0020(14) 0.0109(12) -0.0122(14)
C34 0.0314(17) 0.044(2) 0.0267(15) -0.0067(14) 0.0129(13) -0.0092(14)
C35 0.0344(18) 0.049(2) 0.0146(13) -0.0058(13) 0.0086(12) -0.0076(14)
C36 0.0362(18) 0.045(2) 0.0182(14) -0.0055(13) 0.0003(12) -0.0079(14)
C37 0.0347(18) 0.055(2) 0.0184(14) -0.0041(13) -0.0061(12) -0.0126(15)
C38 0.0303(17) 0.047(2) 0.0239(14) -0.0055(13) -0.0042(13) -0.0113(14)
C39 0.0266(16) 0.052(2) 0.0269(15) -0.0036(14) -0.0040(13) -0.0141(14)
C40 0.0235(16) 0.048(2) 0.0310(16) -0.0013(14) -0.0080(13) -0.0075(13)
C41 0.0200(15) 0.050(2) 0.0306(16) -0.0003(14) 0.0013(12) -0.0078(13)
C42 0.0198(15) 0.053(2) 0.0325(16) -0.0067(15) 0.0045(13) -0.0011(13)
C43 0.0224(16) 0.053(2) 0.0298(16) -0.0091(14) 0.0049(13) 0.0001(14)
C44 0.0321(18) 0.044(2) 0.0285(15) -0.0079(14) 0.0062(13) 0.0006(14)
C45 0.0334(18) 0.042(2) 0.0284(15) -0.0123(14) 0.0014(13) -0.0016(14)
C46 0.0355(18) 0.0391(19) 0.0320(16) -0.0103(14) -0.0014(13) -0.0083(14)
C47 0.0376(19) 0.0346(19) 0.0357(17) -0.0055(14) -0.0036(14) -0.0073(14)
C48 0.0351(18) 0.042(2) 0.0327(16) -0.0052(14) 0.0006(14) -0.0144(14)
C49 0.0372(18) 0.046(2) 0.0288(16) 0.0020(14) 0.0019(14) -0.0165(15)
C50 0.0337(17) 0.047(2) 0.0247(15) 0.0039(13) 0.0097(13) -0.0102(14)
C51 0.0375(18) 0.048(2) 0.0167(13) 0.0029(13) 0.0052(12) -0.0096(15)
C52 0.0419(19) 0.045(2) 0.0165(13) 0.0033(12) -0.0023(12) -0.0113(15)
C53 0.0372(19) 0.055(2) 0.0193(14) -0.0011(14) -0.0055(13) -0.0104(16)
C54 0.0278(17) 0.055(2) 0.0233(14) 0.0037(14) -0.0072(13) -0.0106(14)
C55 0.0295(17) 0.047(2) 0.0305(16) 0.0044(14) -0.0059(13) -0.0030(14)
C56 0.0256(16) 0.042(2) 0.0339(16) -0.0029(14) -0.0018(13) 0.0014(13)
C57 0.0320(18) 0.040(2) 0.0313(16) -0.0020(14) 0.0016(13) 0.0008(14)
C58 0.0380(19) 0.039(2) 0.0330(16) -0.0036(14) -0.0017(14) -0.0061(14)
C59 0.0368(18) 0.0369(19) 0.0283(15) 0.0029(13) 0.0024(13) -0.0074(14)
C60 0.0354(18) 0.042(2) 0.0223(14) 0.0060(13) -0.0022(13) -0.0054(14)
C61 0.0256(16) 0.046(2) 0.0233(14) -0.0044(13) 0.0025(12) -0.0065(13)
C62 0.0315(17) 0.046(2) 0.0237(14) -0.0063(13) 0.0013(13) -0.0061(14)
C63 0.0309(17) 0.045(2) 0.0253(15) -0.0012(13) 0.0017(13) -0.0078(14)
C64 0.0301(17) 0.042(2) 0.0265(15) -0.0051(13) 0.0025(13) -0.0058(14)
C65 0.0323(18) 0.048(2) 0.0389(18) -0.0081(15) 0.0047(14) -0.0093(15)
C66 0.039(2) 0.045(2) 0.0398(18) -0.0111(15) 0.0021(15) -0.0038(15)
C67 0.0328(18) 0.050(2) 0.0306(16) -0.0046(15) 0.0037(14) -0.0012(15)
C68 0.0287(17) 0.047(2) 0.0327(16) -0.0015(14) 0.0031(13) -0.0043(14)
C69 0.0291(17) 0.047(2) 0.0283(15) -0.0046(14) 0.0011(13) -0.0068(14)
C70 0.0330(18) 0.053(2) 0.0268(15) -0.0041(14) -0.0018(13) -0.0064(15)
C71 0.042(2) 0.055(2) 0.0405(19) 0.0024(16) -0.0058(16) -0.0138(17)
C72 0.050(2) 0.060(3) 0.041(2) 0.0021(17) -0.0071(17) -0.0057(19)
C73 0.041(2) 0.061(3) 0.0324(17) -0.0058(16) -0.0074(15) 0.0018(17)
C74 0.0270(17) 0.062(2) 0.0326(16) -0.0159(16) -0.0002(13) -0.0031(15)
C75 0.0358(18) 0.052(2) 0.0276(15) -0.0087(14) 0.0039(13) -0.0078(15)
C76 0.0387(19) 0.047(2) 0.0225(14) 0.0013(13) 0.0015(13) -0.0113(15)
C77 0.0356(19) 0.054(2) 0.0359(17) -0.0004(15) -0.0003(14) -0.0148(16)
C78 0.048(2) 0.047(2) 0.0383(18) -0.0035(16) 0.0036(16) -0.0091(17)
C79 0.046(2) 0.064(3) 0.0350(18) -0.0046(17) 0.0033(15) -0.0270(18)
C80 0.0385(19) 0.048(2) 0.0311(16) -0.0029(14) -0.0006(14) -0.0138(16)
C81 0.050(2) 0.064(3) 0.0360(19) -0.0131(17) -0.0010(16) -0.0077(19)
C82 0.055(2) 0.054(2) 0.044(2) -0.0106(17) -0.0092(18) -0.0112(18)
C83 0.058(3) 0.053(3) 0.053(2) -0.0001(18) -0.0024(19) -0.0186(19)
C84 0.050(2) 0.063(3) 0.054(2) -0.002(2) 0.0081(19) -0.020(2)
C85 0.045(2) 0.057(3) 0.056(2) -0.0117(19) -0.0026(18) -0.0116(18)
C86 0.054(2) 0.058(3) 0.0397(19) -0.0050(17) -0.0046(17) -0.0144(19)
C93 0.048(2) 0.050(2) 0.063(2) -0.0183(19) 0.0085(19) -0.0099(18)
C94 0.060(3) 0.066(3) 0.041(2) -0.0152(19) -0.0065(18) -0.003(2)
C95 0.055(2) 0.050(2) 0.047(2) 0.0022(18) 0.0084(19) -0.0001(19)
C91A 0.037(5) 0.060(6) 0.043(8) -0.004(5) -0.005(5) -0.017(4)
C90A 0.026(4) 0.050(7) 0.041(5) 0.002(4) -0.007(3) -0.009(4)
C89A 0.060(5) 0.062(8) 0.032(6) 0.002(5) -0.008(4) -0.027(5)
C88A 0.066(7) 0.043(5) 0.049(9) -0.004(6) -0.006(7) -0.019(4)
C87A 0.056(9) 0.057(9) 0.037(4) 0.006(5) -0.005(4) 0.004(7)
C92A 0.034(6) 0.068(9) 0.053(7) -0.011(7) -0.006(6) -0.013(5)
C91B 0.112(19) 0.052(8) 0.028(7) -0.002(5) 0.010(8) 0.003(9)
C90B 0.13(2) 0.053(12) 0.044(7) -0.013(7) 0.005(9) 0.009(11)
C89B 0.082(11) 0.058(10) 0.068(16) -0.019(11) -0.048(11) 0.011(7)
C88B 0.038(9) 0.049(8) 0.076(12) -0.012(8) -0.006(7) -0.010(6)
C87B 0.040(7) 0.062(10) 0.058(8) -0.007(6) 0.011(5) -0.034(5)
C92B 0.070(8) 0.078(11) 0.052(10) -0.001(8) 0.038(8) -0.040(8)

loop_
_atom_type_symbol
_atom_type_description
_atom_type_scat_dispersion_real
_atom_type_scat_dispersion_imag
_atom_type_scat_source
C C 0.0181 0.0091 'International Tables Vol C Tables 4.2.6.8 and 6.1.1.4'
H H 0.0000 0.0000 'International Tables Vol C Tables 4.2.6.8 and 6.1.1.4'
N N 0.0311 0.0180 'International Tables Vol C Tables 4.2.6.8 and 6.1.1.4'
O O 0.0492 0.0322 'International Tables Vol C Tables 4.2.6.8 and 6.1.1.4'

loop_
_geom_angle_atom_site_label_1
_geom_angle_atom_site_label_2
_geom_angle_atom_site_label_3
_geom_angle
_geom_angle_site_symmetry_1
_geom_angle_site_symmetry_3
C62 N1 C63 123.2(3) . .
C76 N2 C80 117.7(3) . .
C10 C1 C14 117.1(3) . .
C10 C1 C61 125.2(3) . .
C14 C1 C61 115.4(3) . .
C3 C2 C16 121.1(3) . .
C3 C2 C61 120.9(3) . .
C16 C2 C61 116.5(3) . .
C2 C3 C19 119.0(3) . .
C2 C3 C63 121.3(3) . .
C19 C3 C63 118.2(3) . .
O1 C4 C5 121.6(3) . .
O1 C4 C63 120.5(3) . .
C5 C4 C63 117.7(2) . .
C6 C5 C20 117.1(3) . .
C6 C5 C4 125.9(3) . .
C20 C5 C4 116.8(3) . .
C5 C6 C23 119.3(3) . .
C5 C6 C7 128.9(3) . .
C23 C6 C7 105.1(3) . .
C8 C7 C25 117.0(3) . .
C8 C7 C6 129.0(3) . .
C25 C7 C6 106.1(3) . .
C7 C8 C28 118.9(3) . .
C7 C8 C9 133.6(3) . .
C28 C8 C9 103.6(3) . .
O2 C9 C8 126.4(3) . .
O2 C9 C10 130.8(3) . .
C8 C9 C10 102.1(3) . .
C1 C10 C11 120.0(3) . .
C1 C10 C9 130.8(3) . .
C11 C10 C9 104.0(3) . .
C12 C11 C10 122.5(3) . .
C12 C11 C28 119.4(3) . .
C10 C11 C28 110.4(3) . .
C11 C12 C30 121.0(3) . .
C11 C12 C13 116.7(3) . .
C30 C12 C13 109.6(3) . .
C14 C13 C32 122.8(3) . .
C14 C13 C12 120.6(3) . .
C32 C13 C12 107.1(3) . .
C13 C14 C1 119.7(3) . .
C13 C14 C15 117.7(3) . .
C1 C14 C15 117.5(3) . .
C34 C15 C16 117.6(3) . .
C34 C15 C14 118.3(3) . .
C16 C15 C14 116.6(3) . .
C17 C16 C2 116.7(3) . .
C17 C16 C15 119.3(3) . .
C2 C16 C15 119.6(3) . .
C16 C17 C36 122.1(3) . .
C16 C17 C18 119.7(3) . .
C36 C17 C18 107.9(3) . .
C19 C18 C38 123.1(3) . .
C19 C18 C17 119.3(3) . .
C38 C18 C17 107.2(3) . .
C18 C19 C3 117.8(3) . .
C18 C19 C20 117.7(3) . .
C3 C19 C20 117.2(3) . .
C21 C20 C19 118.6(3) . .
C21 C20 C5 119.7(3) . .
C19 C20 C5 114.5(3) . .
C20 C21 C22 121.0(3) . .
C20 C21 C39 122.7(3) . .
C22 C21 C39 106.5(3) . .
C23 C22 C21 117.8(3) . .
C23 C22 C41 120.2(3) . .
C21 C22 C41 109.6(3) . .
C22 C23 C6 122.0(3) . .
C22 C23 C24 119.1(3) . .
C6 C23 C24 111.4(3) . .
C43 C24 C25 121.3(3) . .
C43 C24 C23 121.4(3) . .
C25 C24 C23 107.3(3) . .
C26 C25 C24 118.7(3) . .
C26 C25 C7 122.8(3) . .
C24 C25 C7 110.0(3) . .
C25 C26 C27 119.3(3) . .
C25 C26 C45 120.5(3) . .
C27 C26 C45 107.5(3) . .
C28 C27 C29 121.6(3) . .
C28 C27 C26 117.3(3) . .
C29 C27 C26 108.7(3) . .
C27 C28 C8 123.6(3) . .
C27 C28 C11 119.2(3) . .
C8 C28 C11 107.4(3) . .
C30 C29 C46 120.5(3) . .
C30 C29 C27 119.0(3) . .
C46 C29 C27 107.4(3) . .
C29 C30 C12 119.6(3) . .
C29 C30 C31 119.4(3) . .
C12 C30 C31 107.9(3) . .
C48 C31 C30 120.7(3) . .
C48 C31 C32 119.9(3) . .
C30 C31 C32 106.7(3) . .
C33 C32 C13 120.0(3) . .
C33 C32 C31 120.1(3) . .
C13 C32 C31 108.7(3) . .
C32 C33 C34 119.2(3) . .
C32 C33 C50 120.1(3) . .
C34 C33 C50 109.2(3) . .
C15 C34 C33 122.0(3) . .
C15 C34 C35 121.3(3) . .
C33 C34 C35 107.1(3) . .
C36 C35 C34 120.7(3) . .
C36 C35 C51 120.0(3) . .
C34 C35 C51 108.5(3) . .
C35 C36 C17 118.7(3) . .
C35 C36 C37 120.3(3) . .
C17 C36 C37 108.8(3) . .
C53 C37 C38 120.6(3) . .
C53 C37 C36 120.2(3) . .
C38 C37 C36 106.5(3) . .
C39 C38 C37 120.2(3) . .
C39 C38 C18 118.9(3) . .
C37 C38 C18 109.5(3) . .
C38 C39 C40 119.8(3) . .
C38 C39 C21 118.2(3) . .
C40 C39 C21 109.1(3) . .
C54 C40 C39 119.9(3) . .
C54 C40 C41 119.2(3) . .
C39 C40 C41 108.1(3) . .
C42 C41 C40 120.2(3) . .
C42 C41 C22 120.7(3) . .
C40 C41 C22 106.6(3) . .
C41 C42 C56 120.7(3) . .
C41 C42 C43 119.3(3) . .
C56 C42 C43 107.8(3) . .
C24 C43 C44 119.3(3) . .
C24 C43 C42 119.1(3) . .
C44 C43 C42 108.6(3) . .
C45 C44 C43 119.8(3) . .
C45 C44 C57 120.4(3) . .
C43 C44 C57 107.5(3) . .
C44 C45 C46 120.5(3) . .
C44 C45 C26 120.1(3) . .
C46 C45 C26 107.5(3) . .
C47 C46 C29 119.8(3) . .
C47 C46 C45 119.2(3) . .
C29 C46 C45 108.9(3) . .
C46 C47 C58 119.8(3) . .
C46 C47 C48 118.8(3) . .
C58 C47 C48 108.2(3) . .
C31 C48 C47 120.6(3) . .
C31 C48 C49 120.1(3) . .
C47 C48 C49 107.1(3) . .
C50 C49 C59 119.9(3) . .
C50 C49 C48 119.4(3) . .
C59 C49 C48 108.6(3) . .
C49 C50 C51 120.2(3) . .
C49 C50 C33 120.2(3) . .
C51 C50 C33 107.0(3) . .
C52 C51 C50 119.8(3) . .
C52 C51 C35 119.7(3) . .
C50 C51 C35 108.1(3) . .
C51 C52 C60 119.9(3) . .
C51 C52 C53 120.0(3) . .
C60 C52 C53 107.7(3) . .
C37 C53 C54 119.9(3) . .
C37 C53 C52 119.6(3) . .
C54 C53 C52 108.2(3) . .
C40 C54 C55 120.0(3) . .
C40 C54 C53 119.7(3) . .
C55 C54 C53 107.8(3) . .
C56 C55 C54 120.3(3) . .
C56 C55 C60 119.1(3) . .
C54 C55 C60 108.5(3) . .
C55 C56 C42 119.6(3) . .
C55 C56 C57 120.5(3) . .
C42 C56 C57 108.2(3) . .
C58 C57 C56 120.0(3) . .
C58 C57 C44 119.5(3) . .
C56 C57 C44 107.9(3) . .
C57 C58 C47 120.6(3) . .
C57 C58 C59 119.5(3) . .
C47 C58 C59 108.5(3) . .
C60 C59 C49 119.8(3) . .
C60 C59 C58 120.6(3) . .
C49 C59 C58 107.5(3) . .
C59 C60 C52 120.3(3) . .
C59 C60 C55 120.2(3) . .
C52 C60 C55 107.7(3) . .
C2 C61 C62 112.0(3) . .
C2 C61 C1 100.9(3) . .
C62 C61 C1 113.8(2) . .
C2 C61 C64 107.1(2) . .
C62 C61 C64 109.2(3) . .
C1 C61 C64 113.5(3) . .
N1 C62 C70 115.9(3) . .
N1 C62 C61 124.7(3) . .
C70 C62 C61 119.5(3) . .
N1 C63 C3 116.4(3) . .
N1 C63 C76 107.7(3) . .
C3 C63 C76 109.4(3) . .
N1 C63 C4 108.4(2) . .
C3 C63 C4 106.9(3) . .
C76 C63 C4 107.8(3) . .
C69 C64 C65 118.3(3) . .
C69 C64 C61 124.1(3) . .
C65 C64 C61 117.4(3) . .
C66 C65 C64 121.0(3) . .
C66 C65 H65 119.5 . .
C64 C65 H65 119.5 . .
C67 C66 C65 120.1(3) . .
C67 C66 H66 120.0 . .
C65 C66 H66 120.0 . .
C68 C67 C66 119.7(3) . .
C68 C67 H67 120.1 . .
C66 C67 H67 120.1 . .
C67 C68 C69 120.4(3) . .
C67 C68 H68 119.8 . .
C69 C68 H68 119.8 . .
C64 C69 C68 120.5(3) . .
C64 C69 H69 119.7 . .
C68 C69 H69 119.7 . .
C75 C70 C71 118.4(3) . .
C75 C70 C62 123.5(3) . .
C71 C70 C62 118.1(3) . .
C72 C71 C70 120.3(4) . .
C72 C71 H71 119.9 . .
C70 C71 H71 119.9 . .
C71 C72 C73 120.4(4) . .
C71 C72 H72 119.8 . .
C73 C72 H72 119.8 . .
C74 C73 C72 119.6(3) . .
C74 C73 H73 120.2 . .
C72 C73 H73 120.2 . .
C73 C74 C75 120.9(4) . .
C73 C74 H74 119.6 . .
C75 C74 H74 119.6 . .
C74 C75 C70 120.4(4) . .
C74 C75 H75 119.8 . .
C70 C75 H75 119.8 . .
N2 C76 C77 122.8(3) . .
N2 C76 C63 115.9(3) . .
C77 C76 C63 121.4(3) . .
C78 C77 C76 118.8(4) . .
C78 C77 H77 120.6 . .
C76 C77 H77 120.6 . .
C77 C78 C79 118.7(4) . .
C77 C78 H78 120.6 . .
C79 C78 H78 120.6 . .
C80 C79 C78 118.6(4) . .
C80 C79 H79 120.7 . .
C78 C79 H79 120.7 . .
N2 C80 C79 123.5(3) . .
N2 C80 H80 118.3 . .
C79 C80 H80 118.3 . .
C82 C81 C86 120.1(4) . .
C82 C81 H81 119.9 . .
C86 C81 H81 119.9 . .
C81 C82 C83 120.1(4) . .
C81 C82 H82 120.0 . .
C83 C82 H82 120.0 . .
C84 C83 C82 119.7(4) . .
C84 C83 H83 120.1 . .
C82 C83 H83 120.1 . .
C83 C84 C85 120.5(4) . .
C83 C84 H84 119.7 . .
C85 C84 H84 119.7 . .
C84 C85 C86 119.5(4) . .
C84 C85 H85 120.2 . .
C86 C85 H85 120.2 . .
C81 C86 C85 120.0(4) . .
C81 C86 H86 120.0 . .
C85 C86 H86 120.0 . .
C94 C93 C95 120.0(4) . 2_757
C94 C93 H93 120.0 . .
C95 C93 H93 120.0 2_757 .
C93 C94 C95 120.0(4) . .
C93 C94 H94 120.0 . .
C95 C94 H94 120.0 . .
C93 C95 C94 120.0(4) 2_757 .
C93 C95 H95 120.0 2_757 .
C94 C95 H95 120.0 . .
C90A C91A C92A 120.0 . .
C90A C91A H91A 120.0 . .
C92A C91A H91A 120.0 . .
C91A C90A C89A 120.0 . .
C91A C90A H90A 120.0 . .
C89A C90A H90A 120.0 . .
C88A C89A C90A 120.0 . .
C88A C89A H89A 120.0 . .
C90A C89A H89A 120.0 . .
C89A C88A C87A 120.0 . .
C89A C88A H88A 120.0 . .
C87A C88A H88A 120.0 . .
C88A C87A C92A 120.0 . .
C88A C87A H87A 120.0 . .
C92A C87A H87A 120.0 . .
C87A C92A C91A 120.0 . .
C87A C92A H92A 120.0 . .
C91A C92A H92A 120.0 . .
C90B C91B C92B 120.0 . .
C90B C91B H91B 120.0 . .
C92B C91B H91B 120.0 . .
C89B C90B C91B 120.0 . .
C89B C90B H90B 120.0 . .
C91B C90B H90B 120.0 . .
C90B C89B C88B 120.0 . .
C90B C89B H89B 120.0 . .
C88B C89B H89B 120.0 . .
C89B C88B C87B 120.0 . .
C89B C88B H88B 120.0 . .
C87B C88B H88B 120.0 . .
C88B C87B C92B 120.0 . .
C88B C87B H87B 120.0 . .
C92B C87B H87B 120.0 . .
C87B C92B C91B 120.0 . .
C87B C92B H92B 120.0 . .
C91B C92B H92B 120.0 . .

loop_
_geom_bond_atom_site_label_1
_geom_bond_atom_site_label_2
_geom_bond_distance
_geom_bond_site_symmetry_2
N1 C62 1.283(4) .
N1 C63 1.430(4) .
N2 C76 1.339(4) .
N2 C80 1.342(5) .
O1 C4 1.214(4) .
O2 C9 1.201(4) .
C1 C10 1.386(4) .
C1 C14 1.456(4) .
C1 C61 1.549(5) .
C2 C3 1.379(4) .
C2 C16 1.442(4) .
C2 C61 1.510(4) .
C3 C19 1.435(4) .
C3 C63 1.507(4) .
C4 C5 1.467(5) .
C4 C63 1.585(4) .
C5 C6 1.407(5) .
C5 C20 1.461(4) .
C6 C23 1.432(5) .
C6 C7 1.533(5) .
C7 C8 1.384(5) .
C7 C25 1.453(5) .
C8 C28 1.445(5) .
C8 C9 1.535(5) .
C9 C10 1.541(4) .
C10 C11 1.423(5) .
C11 C12 1.383(5) .
C11 C28 1.460(4) .
C12 C30 1.432(5) .
C12 C13 1.440(4) .
C13 C14 1.392(5) .
C13 C32 1.436(5) .
C14 C15 1.475(4) .
C15 C34 1.412(5) .
C15 C16 1.453(5) .
C16 C17 1.398(4) .
C17 C36 1.436(5) .
C17 C18 1.451(4) .
C18 C19 1.390(4) .
C18 C38 1.440(4) .
C19 C20 1.453(4) .
C20 C21 1.387(5) .
C21 C22 1.443(5) .
C21 C39 1.454(4) .
C22 C23 1.385(4) .
C22 C41 1.456(5) .
C23 C24 1.438(5) .
C24 C43 1.402(5) .
C24 C25 1.430(5) .
C25 C26 1.382(5) .
C26 C27 1.450(5) .
C26 C45 1.453(5) .
C27 C28 1.365(5) .
C27 C29 1.445(5) .
C29 C30 1.396(4) .
C29 C46 1.441(5) .
C30 C31 1.452(4) .
C31 C48 1.376(5) .
C31 C32 1.468(5) .
C32 C33 1.372(4) .
C33 C34 1.441(5) .
C33 C50 1.451(5) .
C34 C35 1.444(5) .
C35 C36 1.366(5) .
C35 C51 1.450(5) .
C36 C37 1.456(5) .
C37 C53 1.369(5) .
C37 C38 1.438(5) .
C38 C39 1.387(5) .
C39 C40 1.440(5) .
C40 C54 1.396(5) .
C40 C41 1.455(4) .
C41 C42 1.386(5) .
C42 C56 1.435(5) .
C42 C43 1.459(4) .
C43 C44 1.434(5) .
C44 C45 1.382(5) .
C44 C57 1.461(4) .
C45 C46 1.450(5) .
C46 C47 1.420(5) .
C47 C58 1.443(5) .
C47 C48 1.456(5) .
C48 C49 1.459(4) .
C49 C50 1.394(5) .
C49 C59 1.445(5) .
C50 C51 1.447(5) .
C51 C52 1.384(5) .
C52 C60 1.454(5) .
C52 C53 1.461(5) .
C53 C54 1.451(5) .
C54 C55 1.448(5) .
C55 C56 1.397(4) .
C55 C60 1.457(5) .
C56 C57 1.452(5) .
C57 C58 1.390(5) .
C58 C59 1.452(4) .
C59 C60 1.384(5) .
C61 C62 1.540(4) .
C61 C64 1.550(4) .
C62 C70 1.496(4) .
C63 C76 1.540(5) .
C64 C69 1.388(5) .
C64 C65 1.391(5) .
C65 C66 1.385(5) .
C65 H65 0.9500 .
C66 C67 1.382(5) .
C66 H66 0.9500 .
C67 C68 1.373(5) .
C67 H67 0.9500 .
C68 C69 1.395(4) .
C68 H68 0.9500 .
C69 H69 0.9500 .
C70 C75 1.390(5) .
C70 C71 1.399(5) .
C71 C72 1.384(5) .
C71 H71 0.9500 .
C72 C73 1.384(6) .
C72 H72 0.9500 .
C73 C74 1.363(5) .
C73 H73 0.9500 .
C74 C75 1.388(5) .
C74 H74 0.9500 .
C75 H75 0.9500 .
C76 C77 1.389(5) .
C77 C78 1.387(5) .
C77 H77 0.9500 .
C78 C79 1.390(5) .
C78 H78 0.9500 .
C79 C80 1.377(5) .
C79 H79 0.9500 .
C80 H80 0.9500 .
C81 C82 1.367(5) .
C81 C86 1.373(5) .
C81 H81 0.9500 .
C82 C83 1.385(6) .
C82 H82 0.9500 .
C83 C84 1.368(6) .
C83 H83 0.9500 .
C84 C85 1.371(6) .
C84 H84 0.9500 .
C85 C86 1.386(6) .
C85 H85 0.9500 .
C86 H86 0.9500 .
C93 C94 1.366(6) .
C93 C95 1.375(6) 2_757
C93 H93 0.9500 .
C94 C95 1.384(6) .
C94 H94 0.9500 .
C95 C93 1.375(6) 2_757
C95 H95 0.9500 .
C91A C90A 1.3900 .
C91A C92A 1.3900 .
C91A H91A 0.9500 .
C90A C89A 1.3900 .
C90A H90A 0.9500 .
C89A C88A 1.3900 .
C89A H89A 0.9500 .
C88A C87A 1.3900 .
C88A H88A 0.9500 .
C87A C92A 1.3900 .
C87A H87A 0.9500 .
C92A H92A 0.9500 .
C91B C90B 1.3900 .
C91B C92B 1.3900 .
C91B H91B 0.9500 .
C90B C89B 1.3900 .
C90B H90B 0.9500 .
C89B C88B 1.3900 .
C89B H89B 0.9500 .
C88B C87B 1.3900 .
C88B H88B 0.9500 .
C87B C92B 1.3900 .
C87B H87B 0.9500 .
C92B H92B 0.9500 .

loop_
_geom_torsion_atom_site_label_1
_geom_torsion_atom_site_label_2
_geom_torsion_atom_site_label_3
_geom_torsion_atom_site_label_4
_geom_torsion
_geom_torsion_site_symmetry_1
_geom_torsion_site_symmetry_4
C16 C2 C3 C19 7.2(4) . .
C61 C2 C3 C19 -158.5(3) . .
C16 C2 C3 C63 173.2(3) . .
C61 C2 C3 C63 7.5(5) . .
O1 C4 C5 C6 -42.9(5) . .
C63 C4 C5 C6 141.4(3) . .
O1 C4 C5 C20 143.4(3) . .
C63 C4 C5 C20 -32.3(4) . .
C20 C5 C6 C23 -19.1(4) . .
C4 C5 C6 C23 167.2(3) . .
C20 C5 C6 C7 127.9(3) . .
C4 C5 C6 C7 -45.8(5) . .
C5 C6 C7 C8 -5.0(5) . .
C23 C6 C7 C8 145.5(3) . .
C5 C6 C7 C25 -152.3(3) . .
C23 C6 C7 C25 -1.8(3) . .
C25 C7 C8 C28 10.6(4) . .
C6 C7 C8 C28 -133.8(3) . .
C25 C7 C8 C9 164.5(3) . .
C6 C7 C8 C9 20.1(5) . .
C7 C8 C9 O2 66.9(5) . .
C28 C8 C9 O2 -136.4(3) . .
C7 C8 C9 C10 -121.8(3) . .
C28 C8 C9 C10 34.8(3) . .
C14 C1 C10 C11 8.9(4) . .
C61 C1 C10 C11 171.2(3) . .
C14 C1 C10 C9 -141.4(3) . .
C61 C1 C10 C9 21.0(5) . .
O2 C9 C10 C1 -66.5(5) . .
C8 C9 C10 C1 122.8(4) . .
O2 C9 C10 C11 139.8(3) . .
C8 C9 C10 C11 -30.9(3) . .
C1 C10 C11 C12 7.8(4) . .
C9 C10 C11 C12 165.1(3) . .
C1 C10 C11 C28 -141.2(3) . .
C9 C10 C11 C28 16.0(3) . .
C10 C11 C12 C30 -150.9(3) . .
C28 C11 C12 C30 -4.4(4) . .
C10 C11 C12 C13 -13.1(4) . .
C28 C11 C12 C13 133.3(3) . .
C11 C12 C13 C14 1.6(4) . .
C30 C12 C13 C14 143.9(3) . .
C11 C12 C13 C32 -145.5(3) . .
C30 C12 C13 C32 -3.2(4) . .
C32 C13 C14 C1 156.7(3) . .
C12 C13 C14 C1 14.9(4) . .
C32 C13 C14 C15 2.8(4) . .
C12 C13 C14 C15 -139.0(3) . .
C10 C1 C14 C13 -20.0(4) . .
C61 C1 C14 C13 175.9(3) . .
C10 C1 C14 C15 133.9(3) . .
C61 C1 C14 C15 -30.1(4) . .
C13 C14 C15 C34 -3.9(4) . .
C1 C14 C15 C34 -158.4(3) . .
C13 C14 C15 C16 145.1(3) . .
C1 C14 C15 C16 -9.3(4) . .
C3 C2 C16 C17 14.9(4) . .
C61 C2 C16 C17 -178.7(3) . .
C3 C2 C16 C15 -141.5(3) . .
C61 C2 C16 C15 24.8(4) . .
C34 C15 C16 C17 6.1(4) . .
C14 C15 C16 C17 -143.2(3) . .
C34 C15 C16 C2 161.9(3) . .
C14 C15 C16 C2 12.6(4) . .
C2 C16 C17 C36 -160.9(3) . .
C15 C16 C17 C36 -4.3(4) . .
C2 C16 C17 C18 -20.1(4) . .
C15 C16 C17 C18 136.5(3) . .
C16 C17 C18 C19 3.2(5) . .
C36 C17 C18 C19 149.0(3) . .
C16 C17 C18 C38 -142.7(3) . .
C36 C17 C18 C38 3.1(3) . .
C38 C18 C19 C3 159.5(3) . .
C17 C18 C19 C3 19.2(5) . .
C38 C18 C19 C20 9.9(5) . .
C17 C18 C19 C20 -130.4(3) . .
C2 C3 C19 C18 -24.5(4) . .
C63 C3 C19 C18 169.2(3) . .
C2 C3 C19 C20 125.2(3) . .
C63 C3 C19 C20 -41.1(4) . .
C18 C19 C20 C21 -8.0(5) . .
C3 C19 C20 C21 -157.7(3) . .
C18 C19 C20 C5 142.5(3) . .
C3 C19 C20 C5 -7.2(4) . .
C6 C5 C20 C21 19.0(4) . .
C4 C5 C20 C21 -166.7(3) . .
C6 C5 C20 C19 -131.1(3) . .
C4 C5 C20 C19 43.2(4) . .
C19 C20 C21 C22 142.1(3) . .
C5 C20 C21 C22 -6.9(5) . .
C19 C20 C21 C39 0.8(5) . .
C5 C20 C21 C39 -148.1(3) . .
C20 C21 C22 C23 -5.3(5) . .
C39 C21 C22 C23 141.4(3) . .
C20 C21 C22 C41 -147.7(3) . .
C39 C21 C22 C41 -1.0(3) . .
C21 C22 C23 C6 5.2(5) . .
C41 C22 C23 C6 143.5(3) . .
C21 C22 C23 C24 -142.0(3) . .
C41 C22 C23 C24 -3.7(4) . .
C5 C6 C23 C22 7.3(5) . .
C7 C6 C23 C22 -146.6(3) . .
C5 C6 C23 C24 156.8(3) . .
C7 C6 C23 C24 2.9(3) . .
C22 C23 C24 C43 1.8(5) . .
C6 C23 C24 C43 -148.7(3) . .
C22 C23 C24 C25 147.7(3) . .
C6 C23 C24 C25 -2.8(3) . .
C43 C24 C25 C26 -1.6(4) . .
C23 C24 C25 C26 -147.5(3) . .
C43 C24 C25 C7 147.4(3) . .
C23 C24 C25 C7 1.5(3) . .
C8 C7 C25 C26 -4.2(4) . .
C6 C7 C25 C26 147.7(3) . .
C8 C7 C25 C24 -151.7(3) . .
C6 C7 C25 C24 0.2(3) . .
C24 C25 C26 C27 141.7(3) . .
C7 C25 C26 C27 -3.1(4) . .
C24 C25 C26 C45 4.6(4) . .
C7 C25 C26 C45 -140.2(3) . .
C25 C26 C27 C28 3.6(4) . .
C45 C26 C27 C28 145.7(3) . .
C25 C26 C27 C29 -139.3(3) . .
C45 C26 C27 C29 2.7(3) . .
C29 C27 C28 C8 141.0(3) . .
C26 C27 C28 C8 3.1(4) . .
C29 C27 C28 C11 -0.6(4) . .
C26 C27 C28 C11 -138.4(3) . .
C7 C8 C28 C27 -10.6(4) . .
C9 C8 C28 C27 -171.5(3) . .
C7 C8 C28 C11 134.7(3) . .
C9 C8 C28 C11 -26.1(3) . .
C12 C11 C28 C27 3.5(4) . .
C10 C11 C28 C27 153.7(3) . .
C12 C11 C28 C8 -143.6(3) . .
C10 C11 C28 C8 6.5(3) . .
C28 C27 C29 C30 -1.4(4) . .
C26 C27 C29 C30 139.6(3) . .
C28 C27 C29 C46 -142.9(3) . .
C26 C27 C29 C46 -1.9(3) . .
C46 C29 C30 C12 136.9(3) . .
C27 C29 C30 C12 0.6(4) . .
C46 C29 C30 C31 0.4(5) . .
C27 C29 C30 C31 -135.9(3) . .
C11 C12 C30 C29 2.4(4) . .
C13 C12 C30 C29 -137.9(3) . .
C11 C12 C30 C31 143.4(3) . .
C13 C12 C30 C31 3.0(4) . .
C29 C30 C31 C48 -2.1(5) . .
C12 C30 C31 C48 -143.1(3) . .
C29 C30 C31 C32 139.4(3) . .
C12 C30 C31 C32 -1.6(3) . .
C14 C13 C32 C33 -0.3(5) . .
C12 C13 C32 C33 145.9(3) . .
C14 C13 C32 C31 -144.0(3) . .
C12 C13 C32 C31 2.1(3) . .
C48 C31 C32 C33 -2.2(5) . .
C30 C31 C32 C33 -144.0(3) . .
C48 C31 C32 C13 141.5(3) . .
C30 C31 C32 C13 -0.3(3) . .
C13 C32 C33 C34 -1.1(4) . .
C31 C32 C33 C34 138.6(3) . .
C13 C32 C33 C50 -140.6(3) . .
C31 C32 C33 C50 -0.9(5) . .
C16 C15 C34 C33 -146.0(3) . .
C14 C15 C34 C33 2.7(4) . .
C16 C15 C34 C35 -4.3(4) . .
C14 C15 C34 C35 144.4(3) . .
C32 C33 C34 C15 -0.2(5) . .
C50 C33 C34 C15 143.3(3) . .
C32 C33 C34 C35 -146.6(3) . .
C50 C33 C34 C35 -3.1(3) . .
C15 C34 C35 C36 0.6(4) . .
C33 C34 C35 C36 147.3(3) . .
C15 C34 C35 C51 -143.8(3) . .
C33 C34 C35 C51 2.9(3) . .
C34 C35 C36 C17 1.4(4) . .
C51 C35 C36 C17 141.7(3) . .
C34 C35 C36 C37 -136.9(3) . .
C51 C35 C36 C37 3.4(4) . .
C16 C17 C36 C35 0.6(4) . .
C18 C17 C36 C35 -144.2(3) . .
C16 C17 C36 C37 143.2(3) . .
C18 C17 C36 C37 -1.6(3) . .
C35 C36 C37 C53 -0.5(4) . .
C17 C36 C37 C53 -142.5(3) . .
C35 C36 C37 C38 141.4(3) . .
C17 C36 C37 C38 -0.6(3) . .
C53 C37 C38 C39 1.2(4) . .
C36 C37 C38 C39 -140.5(3) . .
C53 C37 C38 C18 144.2(3) . .
C36 C37 C38 C18 2.5(3) . .
C19 C18 C38 C39 -4.3(5) . .
C17 C18 C38 C39 140.0(3) . .
C19 C18 C38 C37 -147.9(3) . .
C17 C18 C38 C37 -3.5(3) . .
C37 C38 C39 C40 -0.8(4) . .
C18 C38 C39 C40 -140.5(3) . .
C37 C38 C39 C21 136.5(3) . .
C18 C38 C39 C21 -3.2(5) . .
C20 C21 C39 C38 4.9(5) . .
C22 C21 C39 C38 -141.1(3) . .
C20 C21 C39 C40 146.3(3) . .
C22 C21 C39 C40 0.4(4) . .
C38 C39 C40 C54 -0.2(4) . .
C21 C39 C40 C54 -140.9(3) . .
C38 C39 C40 C41 141.2(3) . .
C21 C39 C40 C41 0.4(4) . .
C54 C40 C41 C42 -1.6(5) . .
C39 C40 C41 C42 -143.3(3) . .
C54 C40 C41 C22 140.7(3) . .
C39 C40 C41 C22 -1.0(4) . .
C23 C22 C41 C42 2.0(5) . .
C21 C22 C41 C42 143.3(3) . .
C23 C22 C41 C40 -140.0(3) . .
C21 C22 C41 C40 1.3(3) . .
C40 C41 C42 C56 1.0(5) . .
C22 C41 C42 C56 -136.0(3) . .
C40 C41 C42 C43 138.7(3) . .
C22 C41 C42 C43 1.7(4) . .
C25 C24 C43 C44 -2.3(4) . .
C23 C24 C43 C44 138.8(3) . .
C25 C24 C43 C42 -139.3(3) . .
C23 C24 C43 C42 1.8(5) . .
C41 C42 C43 C24 -3.5(4) . .
C56 C42 C43 C24 139.0(3) . .
C41 C42 C43 C44 -144.7(3) . .
C56 C42 C43 C44 -2.1(3) . .
C24 C43 C44 C45 3.2(4) . .
C42 C43 C44 C45 144.2(3) . .
C24 C43 C44 C57 -139.2(3) . .
C42 C43 C44 C57 1.9(3) . .
C43 C44 C45 C46 -138.2(3) . .
C57 C44 C45 C46 -0.7(5) . .
C43 C44 C45 C26 -0.2(4) . .
C57 C44 C45 C26 137.4(3) . .
C25 C26 C45 C44 -3.8(4) . .
C27 C26 C45 C44 -145.3(3) . .
C25 C26 C45 C46 139.0(3) . .
C27 C26 C45 C46 -2.5(3) . .
C30 C29 C46 C47 1.8(5) . .
C27 C29 C46 C47 142.6(3) . .
C30 C29 C46 C45 -140.4(3) . .
C27 C29 C46 C45 0.4(3) . .
C44 C45 C46 C47 1.5(5) . .
C26 C45 C46 C47 -141.2(3) . .
C44 C45 C46 C29 144.0(3) . .
C26 C45 C46 C29 1.3(3) . .
C29 C46 C47 C58 -138.9(3) . .
C45 C46 C47 C58 -0.5(5) . .
C29 C46 C47 C48 -2.3(5) . .
C45 C46 C47 C48 136.0(3) . .
C30 C31 C48 C47 1.6(5) . .
C32 C31 C48 C47 -135.0(3) . .
C30 C31 C48 C49 139.3(3) . .
C32 C31 C48 C49 2.8(5) . .
C46 C47 C48 C31 0.7(5) . .
C58 C47 C48 C31 141.8(3) . .
C46 C47 C48 C49 -141.8(3) . .
C58 C47 C48 C49 -0.7(4) . .
C31 C48 C49 C50 -0.3(5) . .
C47 C48 C49 C50 142.4(3) . .
C31 C48 C49 C59 -142.9(3) . .
C47 C48 C49 C59 -0.2(4) . .
C59 C49 C50 C51 -1.2(5) . .
C48 C49 C50 C51 -139.6(3) . .
C59 C49 C50 C33 135.7(3) . .
C48 C49 C50 C33 -2.8(5) . .
C32 C33 C50 C49 3.4(5) . .
C34 C33 C50 C49 -139.7(3) . .
C32 C33 C50 C51 145.2(3) . .
C34 C33 C50 C51 2.1(3) . .
C49 C50 C51 C52 -0.6(5) . .
C33 C50 C51 C52 -142.4(3) . .
C49 C50 C51 C35 141.5(3) . .
C33 C50 C51 C35 -0.3(3) . .
C36 C35 C51 C52 -4.1(4) . .
C34 C35 C51 C52 140.5(3) . .
C36 C35 C51 C50 -146.3(3) . .
C34 C35 C51 C50 -1.6(3) . .
C50 C51 C52 C60 2.1(4) . .
C35 C51 C52 C60 -135.7(3) . .
C50 C51 C52 C53 139.6(3) . .
C35 C51 C52 C53 1.9(4) . .
C38 C37 C53 C54 -0.5(4) . .
C36 C37 C53 C54 136.0(3) . .
C38 C37 C53 C52 -138.3(3) . .
C36 C37 C53 C52 -1.7(4) . .
C51 C52 C53 C37 1.0(4) . .
C60 C52 C53 C37 143.1(3) . .
C51 C52 C53 C54 -141.1(3) . .
C60 C52 C53 C54 1.0(3) . .
C39 C40 C54 C55 138.2(3) . .
C41 C40 C54 C55 1.1(5) . .
C39 C40 C54 C53 0.8(4) . .
C41 C40 C54 C53 -136.3(3) . .
C37 C53 C54 C40 -0.5(5) . .
C52 C53 C54 C40 141.5(3) . .
C37 C53 C54 C55 -142.5(3) . .
C52 C53 C54 C55 -0.5(3) . .
C40 C54 C55 C56 0.1(5) . .
C53 C54 C55 C56 142.0(3) . .
C40 C54 C55 C60 -142.0(3) . .
C53 C54 C55 C60 -0.2(4) . .
C54 C55 C56 C42 -0.8(5) . .
C60 C55 C56 C42 137.4(3) . .
C54 C55 C56 C57 -139.5(3) . .
C60 C55 C56 C57 -1.3(5) . .
C41 C42 C56 C55 0.3(5) . .
C43 C42 C56 C55 -141.7(3) . .
C41 C42 C56 C57 143.5(3) . .
C43 C42 C56 C57 1.5(3) . .
C55 C56 C57 C58 0.7(5) . .
C42 C56 C57 C58 -142.1(3) . .
C55 C56 C57 C44 142.4(3) . .
C42 C56 C57 C44 -0.4(3) . .
C45 C44 C57 C58 -1.1(5) . .
C43 C44 C57 C58 141.0(3) . .
C45 C44 C57 C56 -143.0(3) . .
C43 C44 C57 C56 -0.9(3) . .
C56 C57 C58 C47 139.4(3) . .
C44 C57 C58 C47 2.1(5) . .
C56 C57 C58 C59 0.0(5) . .
C44 C57 C58 C59 -137.3(3) . .
C46 C47 C58 C57 -1.3(5) . .
C48 C47 C58 C57 -141.9(3) . .
C46 C47 C58 C59 142.1(3) . .
C48 C47 C58 C59 1.4(4) . .
C50 C49 C59 C60 1.4(5) . .
C48 C49 C59 C60 143.8(3) . .
C50 C49 C59 C58 -141.3(3) . .
C48 C49 C59 C58 1.1(4) . .
C57 C58 C59 C60 -0.1(5) . .
C47 C58 C59 C60 -143.9(3) . .
C57 C58 C59 C49 142.2(3) . .
C47 C58 C59 C49 -1.5(4) . .
C49 C59 C60 C52 0.1(5) . .
C58 C59 C60 C52 138.0(3) . .
C49 C59 C60 C55 -138.3(3) . .
C58 C59 C60 C55 -0.4(5) . .
C51 C52 C60 C59 -1.8(5) . .
C53 C52 C60 C59 -144.0(3) . .
C51 C52 C60 C55 141.1(3) . .
C53 C52 C60 C55 -1.1(3) . .
C56 C55 C60 C59 1.1(5) . .
C54 C55 C60 C59 143.7(3) . .
C56 C55 C60 C52 -141.9(3) . .
C54 C55 C60 C52 0.8(3) . .
C3 C2 C61 C62 -12.9(4) . .
C16 C2 C61 C62 -179.3(2) . .
C3 C2 C61 C1 108.5(3) . .
C16 C2 C61 C1 -57.9(3) . .
C3 C2 C61 C64 -132.6(3) . .
C16 C2 C61 C64 61.0(4) . .
C10 C1 C61 C2 -101.8(3) . .
C14 C1 C61 C2 60.8(3) . .
C10 C1 C61 C62 18.3(4) . .
C14 C1 C61 C62 -179.1(2) . .
C10 C1 C61 C64 144.1(3) . .
C14 C1 C61 C64 -53.3(4) . .
C63 N1 C62 C70 -178.7(3) . .
C63 N1 C62 C61 2.5(5) . .
C2 C61 C62 N1 8.4(4) . .
C1 C61 C62 N1 -105.3(4) . .
C64 C61 C62 N1 126.8(3) . .
C2 C61 C62 C70 -170.4(3) . .
C1 C61 C62 C70 76.0(3) . .
C64 C61 C62 C70 -52.0(4) . .
C62 N1 C63 C3 -8.9(5) . .
C62 N1 C63 C76 -132.1(3) . .
C62 N1 C63 C4 111.5(3) . .
C2 C3 C63 N1 3.8(4) . .
C19 C3 C63 N1 169.8(3) . .
C2 C3 C63 C76 126.1(3) . .
C19 C3 C63 C76 -67.9(4) . .
C2 C3 C63 C4 -117.5(3) . .
C19 C3 C63 C4 48.6(4) . .
O1 C4 C63 N1 46.4(4) . .
C5 C4 C63 N1 -137.9(3) . .
O1 C4 C63 C3 172.5(3) . .
C5 C4 C63 C3 -11.7(4) . .
O1 C4 C63 C76 -70.0(4) . .
C5 C4 C63 C76 105.8(3) . .
C2 C61 C64 C69 -122.6(3) . .
C62 C61 C64 C69 115.9(3) . .
C1 C61 C64 C69 -12.2(4) . .
C2 C61 C64 C65 52.4(4) . .
C62 C61 C64 C65 -69.1(4) . .
C1 C61 C64 C65 162.8(3) . .
C69 C64 C65 C66 -0.1(5) . .
C61 C64 C65 C66 -175.5(3) . .
C64 C65 C66 C67 0.5(5) . .
C65 C66 C67 C68 -0.6(5) . .
C66 C67 C68 C69 0.2(5) . .
C65 C64 C69 C68 -0.2(5) . .
C61 C64 C69 C68 174.8(3) . .
C67 C68 C69 C64 0.2(5) . .
N1 C62 C70 C75 155.5(3) . .
C61 C62 C70 C75 -25.6(4) . .
N1 C62 C70 C71 -22.9(4) . .
C61 C62 C70 C71 155.9(3) . .
C75 C70 C71 C72 0.8(5) . .
C62 C70 C71 C72 179.3(3) . .
C70 C71 C72 C73 -1.3(6) . .
C71 C72 C73 C74 1.0(6) . .
C72 C73 C74 C75 -0.3(5) . .
C73 C74 C75 C70 -0.2(5) . .
C71 C70 C75 C74 -0.1(5) . .
C62 C70 C75 C74 -178.5(3) . .
C80 N2 C76 C77 0.1(5) . .
C80 N2 C76 C63 -178.9(3) . .
N1 C63 C76 N2 -156.8(3) . .
C3 C63 C76 N2 75.8(3) . .
C4 C63 C76 N2 -40.0(4) . .
N1 C63 C76 C77 24.1(4) . .
C3 C63 C76 C77 -103.3(3) . .
C4 C63 C76 C77 140.9(3) . .
N2 C76 C77 C78 -0.6(5) . .
C63 C76 C77 C78 178.5(3) . .
C76 C77 C78 C79 0.6(5) . .
C77 C78 C79 C80 -0.2(5) . .
C76 N2 C80 C79 0.3(5) . .
C78 C79 C80 N2 -0.3(5) . .
C86 C81 C82 C83 -0.3(6) . .
C81 C82 C83 C84 0.6(6) . .
C82 C83 C84 C85 0.2(6) . .
C83 C84 C85 C86 -1.2(6) . .
C82 C81 C86 C85 -0.7(6) . .
C84 C85 C86 C81 1.5(6) . .
C95 C93 C94 C95 -0.6(7) 2_757 .
C93 C94 C95 C93 0.6(7) . 2_757
C92A C91A C90A C89A 0.0 . .
C91A C90A C89A C88A 0.0 . .
C90A C89A C88A C87A 0.0 . .
C89A C88A C87A C92A 0.0 . .
C88A C87A C92A C91A 0.0 . .
C90A C91A C92A C87A 0.0 . .
C92B C91B C90B C89B 0.0 . .
C91B C90B C89B C88B 0.0 . .
C90B C89B C88B C87B 0.0 . .
C89B C88B C87B C92B 0.0 . .
C88B C87B C92B C91B 0.0 . .
C90B C91B C92B C87B 0.0 . .
